data_7018905
loop_
_publ_author_name
'Kong, Fang'
'Hu, Chun-Li'
'Xu, Xiang'
'Zhou, Tian-Hua'
'Mao, Jiang-Gao'

_publ_section_title
;
 Syntheses, crystal structures and SHG properties of a series of polar
 alkali-metal molybdenum(vi) selenites based on strandberg-type
 [Mo(5)O(15)(SeO(3))(2)](4-) polyanion.
;
_journal_issue 18
_journal_name_full 'Dalton transactions (Cambridge, England : 2003)'
_journal_page_first 5687
_journal_page_last 5695
_journal_paper_doi 10.1039/c2dt12437h
_journal_volume 41
_journal_year 2012
_chemical_formula_sum 'H4 K4 Mo5 O23 Se2'
_chemical_formula_weight 1166.05
_chemical_name_systematic
;
?
;
_space_group_IT_number 5
_symmetry_cell_setting monoclinic
_symmetry_space_group_name_Hall 'C 2y'
_symmetry_space_group_name_H-M 'C 1 2 1'
_atom_sites_solution_hydrogens geom
_atom_sites_solution_primary direct
_atom_sites_solution_secondary difmap
_audit_creation_method SHELXL-97
_cell_angle_alpha 90.00
_cell_angle_beta 106.593(6)
_cell_angle_gamma 90.00
_cell_formula_units_Z 4
_cell_length_a 19.221(9)
_cell_length_b 10.078(4)
_cell_length_c 11.832(6)
_cell_measurement_reflns_used 1523
_cell_measurement_temperature 293(2)
_cell_measurement_theta_max 27.4410
_cell_measurement_theta_min 2.4180
_cell_volume 2196.5(18)
_computing_structure_refinement 'SHELXL-97 (Sheldrick, 1997)'
_computing_structure_solution 'SHELXS-97 (Sheldrick, 1990)'
_diffrn_ambient_temperature 293(2)
_diffrn_measured_fraction_theta_full 0.998
_diffrn_measured_fraction_theta_max 0.998
_diffrn_measurement_device_type Mercury2
_diffrn_measurement_method CCD_Profile_fitting
_diffrn_radiation_monochromator graphite
_diffrn_radiation_source 'fine-focus sealed tube'
_diffrn_radiation_type MoK\a
_diffrn_radiation_wavelength 0.71073
_diffrn_reflns_av_R_equivalents 0.0324
_diffrn_reflns_av_sigmaI/netI 0.0506
_diffrn_reflns_limit_h_max 24
_diffrn_reflns_limit_h_min -24
_diffrn_reflns_limit_k_max 13
_diffrn_reflns_limit_k_min -12
_diffrn_reflns_limit_l_max 12
_diffrn_reflns_limit_l_min -15
_diffrn_reflns_number 8630
_diffrn_reflns_theta_full 27.53
_diffrn_reflns_theta_max 27.53
_diffrn_reflns_theta_min 2.30
_exptl_absorpt_coefficient_mu 6.951
_exptl_absorpt_correction_T_max 1.0000
_exptl_absorpt_correction_T_min 0.4213
_exptl_absorpt_correction_type multi-scan
_exptl_crystal_colour colorless
_exptl_crystal_density_diffrn 3.526
_exptl_crystal_density_method 'not measured'
_exptl_crystal_description prism
_exptl_crystal_F_000 2168
_exptl_crystal_size_max 0.31
_exptl_crystal_size_mid 0.23
_exptl_crystal_size_min 0.12
_refine_diff_density_max 0.731
_refine_diff_density_min -1.343
_refine_diff_density_rms 0.242
_refine_ls_abs_structure_details 'Flack H D (1983), Acta Cryst. A39, 876-881'
_refine_ls_abs_structure_Flack -0.003(10)
_refine_ls_extinction_method none
_refine_ls_goodness_of_fit_ref 1.060
_refine_ls_hydrogen_treatment constr
_refine_ls_matrix_type full
_refine_ls_number_parameters 309
_refine_ls_number_reflns 4932
_refine_ls_number_restraints 1
_refine_ls_restrained_S_all 1.059
_refine_ls_R_factor_all 0.0321
_refine_ls_R_factor_gt 0.0307
_refine_ls_shift/su_max 0.017
_refine_ls_shift/su_mean 0.002
_refine_ls_structure_factor_coef Fsqd
_refine_ls_weighting_details 'calc w=1/[\s^2^(Fo^2^)+(0.0279P)^2^+0.0000P] where P=(Fo^2^+2Fc^2^)/3'
_refine_ls_weighting_scheme calc
_refine_ls_wR_factor_gt 0.0681
_refine_ls_wR_factor_ref 0.0691
_reflns_number_gt 4761
_reflns_number_total 4932
_reflns_threshold_expression >2sigma(I)
_cod_data_source_file c2dt12437h.txt
_cod_data_source_block K4Mo5O15(SeO3)2(H2O)2
_cod_depositor_comments
;
The following automatic conversions were performed:

'_exptl_absorpt_correction_type' value 'Multi-scan' changed to
'multi-scan' according to
/home/saulius/struct/CIF-dictionaries/cif_core.dic dictionary named
'cif_core.dic' version 2.4.1 from 2010-06-29.

Automatic conversion script
Id: cif_fix_values 1715 2011-07-08 13:25:40Z adriana 
;
_cod_original_cell_volume 2196.6(17)
_cod_original_sg_symbol_H-M C2
_cod_database_code 7018905

loop_
_symmetry_equiv_pos_as_xyz
'x, y, z'
'-x, y, -z'
'x+1/2, y+1/2, z'
'-x+1/2, y+1/2, -z'

loop_
_atom_site_label
_atom_site_type_symbol
_atom_site_fract_x
_atom_site_fract_y
_atom_site_fract_z
_atom_site_U_iso_or_equiv
_atom_site_adp_type
_atom_site_occupancy
_atom_site_symmetry_multiplicity
_atom_site_calc_flag
_atom_site_refinement_flags
Se1 Se 0.50887(3) 0.52818(7) 0.82621(5) 0.01183(12) Uani 1 1 d .
Se2 Se 0.48035(3) 0.80044(7) 0.66745(5) 0.01270(13) Uani 1 1 d .
Mo1 Mo 0.5000 0.81264(8) 1.0000 0.01317(16) Uani 1 2 d S
Mo2 Mo 0.35152(3) 0.61429(6) 0.89701(5) 0.01404(12) Uani 1 1 d .
Mo3 Mo 0.39981(3) 0.29820(5) 0.96149(5) 0.01249(11) Uani 1 1 d .
Mo4 Mo 0.35390(3) 0.71243(6) 0.37949(5) 0.01510(12) Uani 1 1 d .
Mo5 Mo 0.39939(3) 1.03338(6) 0.44499(5) 0.01409(12) Uani 1 1 d .
Mo6 Mo 0.5000 0.51457(8) 0.5000 0.01380(17) Uani 1 2 d S
K1 K 0.32297(10) 0.34568(19) 0.22810(18) 0.0382(4) Uani 1 1 d .
K2 K 0.49078(9) 1.1553(2) 0.75257(18) 0.0343(4) Uani 1 1 d .
K3 K 0.17977(9) 0.43610(18) 0.90603(15) 0.0277(4) Uani 1 1 d .
K4 K 0.31635(9) 0.3915(2) 0.59720(16) 0.0322(4) Uani 1 1 d .
O1W O 0.2308(3) 0.3407(6) 0.3721(5) 0.0472(16) Uani 1 1 d .
H1WA H 0.2110 0.2664 0.3689 0.057 Uiso 1 1 d R
H1WB H 0.1985 0.3985 0.3508 0.057 Uiso 1 1 d R
O1 O 0.5586(2) 0.3918(5) 0.8526(4) 0.0156(10) Uani 1 1 d .
O2W O 0.2055(4) 0.4900(6) 0.1420(5) 0.073(3) Uani 1 1 d .
H2WB H 0.1709 0.4545 0.1596 0.110 Uiso 1 1 d R
H2WA H 0.2124 0.5662 0.1709 0.110 Uiso 1 1 d R
O2 O 0.5573(2) 0.6383(5) 0.9290(4) 0.0132(9) Uani 1 1 d .
O3 O 0.4394(2) 0.4808(5) 0.8841(4) 0.0153(10) Uani 1 1 d .
O4 O 0.4293(2) 0.9369(5) 0.6304(4) 0.0172(10) Uani 1 1 d .
O5 O 0.4392(2) 0.6893(5) 0.5593(4) 0.0172(10) Uani 1 1 d .
O6 O 0.5562(2) 0.8463(5) 0.6277(4) 0.0173(10) Uani 1 1 d .
O7 O 0.3321(2) 0.4416(5) 0.9534(4) 0.0175(10) Uani 1 1 d .
O8 O 0.4178(2) 0.7529(5) 0.8764(4) 0.0161(10) Uani 1 1 d .
O9 O 0.3668(2) 0.1854(5) 1.0409(4) 0.0203(11) Uani 1 1 d .
O10 O 0.2930(3) 0.7062(6) 0.9507(4) 0.0233(11) Uani 1 1 d .
O11 O 0.4224(2) 0.5709(5) 0.3679(4) 0.0169(10) Uani 1 1 d .
O12 O 0.2956(3) 0.6267(6) 0.4364(5) 0.0275(12) Uani 1 1 d .
O13 O 0.3713(2) 0.2376(5) 0.8197(4) 0.0209(11) Uani 1 1 d .
O14 O 0.3314(2) 0.8905(5) 0.4241(4) 0.0175(10) Uani 1 1 d .
O15 O 0.5000 1.0773(7) 0.5000 0.0161(15) Uani 1 2 d S
O16 O 0.3810(3) 1.0965(5) 0.3037(4) 0.0229(11) Uani 1 1 d .
O17 O 0.4573(3) 0.4086(5) 0.5730(5) 0.0244(12) Uani 1 1 d .
O18 O 0.4631(3) 0.9183(5) 1.0814(4) 0.0202(11) Uani 1 1 d .
O19 O 0.3060(3) 0.5973(6) 0.7508(4) 0.0277(12) Uani 1 1 d .
O20 O 0.3109(3) 0.7193(6) 0.2327(4) 0.0281(12) Uani 1 1 d .
O21 O 0.3614(3) 1.1489(5) 0.5147(5) 0.0249(11) Uani 1 1 d .
O22 O 0.5000 0.2466(7) 1.0000 0.0149(14) Uani 1 2 d S

loop_
_atom_site_aniso_label
_atom_site_aniso_U_11
_atom_site_aniso_U_22
_atom_site_aniso_U_33
_atom_site_aniso_U_23
_atom_site_aniso_U_13
_atom_site_aniso_U_12
Se1 0.0138(3) 0.0115(3) 0.0106(3) 0.0009(2) 0.0040(2) 0.0002(2)
Se2 0.0146(3) 0.0134(3) 0.0105(3) 0.0003(3) 0.0042(2) -0.0006(2)
Mo1 0.0123(4) 0.0126(4) 0.0146(4) 0.000 0.0037(3) 0.000
Mo2 0.0105(2) 0.0132(3) 0.0173(3) 0.0009(2) 0.0022(2) 0.0009(2)
Mo3 0.0127(2) 0.0108(3) 0.0140(3) -0.0006(2) 0.00375(19) -0.0015(2)
Mo4 0.0128(3) 0.0145(3) 0.0172(3) -0.0007(2) 0.0029(2) -0.0005(2)
Mo5 0.0127(3) 0.0126(3) 0.0168(3) 0.0006(2) 0.0040(2) 0.0013(2)
Mo6 0.0147(4) 0.0120(4) 0.0149(4) 0.000 0.0046(3) 0.000
K1 0.0280(9) 0.0453(11) 0.0441(11) -0.0004(9) 0.0149(8) 0.0036(7)
K2 0.0274(9) 0.0314(9) 0.0464(10) -0.0221(7) 0.0145(7) -0.0058(7)
K3 0.0231(8) 0.0270(9) 0.0339(10) 0.0018(7) 0.0095(7) 0.0021(7)
K4 0.0238(8) 0.0419(12) 0.0322(10) -0.0068(8) 0.0098(7) 0.0009(8)
O1W 0.063(4) 0.044(4) 0.043(4) -0.014(3) 0.030(3) -0.013(3)
O1 0.016(2) 0.017(3) 0.015(2) -0.0003(19) 0.0059(17) 0.0041(18)
O2W 0.116(7) 0.037(4) 0.043(4) -0.010(3) -0.015(4) 0.045(4)
O2 0.012(2) 0.012(2) 0.014(2) -0.0004(18) 0.0003(17) -0.0017(18)
O3 0.008(2) 0.016(3) 0.024(2) 0.0057(19) 0.0072(18) 0.0029(17)
O4 0.018(2) 0.016(3) 0.018(2) 0.0014(19) 0.0060(19) 0.0073(18)
O5 0.020(2) 0.013(3) 0.016(2) -0.0040(19) 0.0013(18) 0.000(2)
O6 0.021(2) 0.013(3) 0.019(2) 0.0014(19) 0.009(2) -0.0022(19)
O7 0.010(2) 0.016(2) 0.027(3) -0.001(2) 0.0064(19) -0.0024(18)
O8 0.014(2) 0.015(3) 0.018(2) 0.0035(18) 0.0030(18) 0.0011(18)
O9 0.021(2) 0.018(3) 0.024(3) 0.003(2) 0.011(2) -0.003(2)
O10 0.021(3) 0.021(3) 0.031(3) 0.000(2) 0.012(2) 0.005(2)
O11 0.018(2) 0.016(3) 0.015(2) -0.0016(18) 0.0040(19) 0.0034(17)
O12 0.020(2) 0.024(3) 0.040(3) -0.002(3) 0.010(2) -0.002(2)
O13 0.021(2) 0.020(3) 0.021(2) -0.010(2) 0.0053(19) -0.007(2)
O14 0.012(2) 0.016(2) 0.024(3) -0.002(2) 0.0039(18) -0.0013(18)
O15 0.014(3) 0.017(4) 0.017(3) 0.000 0.002(3) 0.000
O16 0.022(2) 0.028(3) 0.017(2) 0.005(2) 0.0033(19) -0.002(2)
O17 0.027(3) 0.021(3) 0.026(3) 0.001(2) 0.010(2) -0.003(2)
O18 0.023(3) 0.015(3) 0.024(3) 0.003(2) 0.008(2) 0.005(2)
O19 0.027(3) 0.030(3) 0.021(3) -0.001(2) -0.002(2) -0.005(2)
O20 0.030(3) 0.031(3) 0.017(2) -0.002(2) -0.001(2) 0.003(2)
O21 0.027(3) 0.014(3) 0.038(3) -0.002(2) 0.016(2) 0.004(2)
O22 0.013(3) 0.010(4) 0.022(4) 0.000 0.007(3) 0.000

loop_
_atom_type_symbol
_atom_type_description
_atom_type_scat_dispersion_real
_atom_type_scat_dispersion_imag
_atom_type_scat_source
O O 0.0106 0.0060 'International Tables Vol C Tables 4.2.6.8 and 6.1.1.4'
H H 0.0000 0.0000 'International Tables Vol C Tables 4.2.6.8 and 6.1.1.4'
Se Se -0.0929 2.2259 'International Tables Vol C Tables 4.2.6.8 and 6.1.1.4'
K K 0.2009 0.2494 'International Tables Vol C Tables 4.2.6.8 and 6.1.1.4'
Mo Mo -1.6832 0.6857 'International Tables Vol C Tables 4.2.6.8 and 6.1.1.4'

loop_
_geom_angle_atom_site_label_1
_geom_angle_atom_site_label_2
_geom_angle_atom_site_label_3
_geom_angle
_geom_angle_site_symmetry_1
_geom_angle_site_symmetry_3
O1 Se1 O2 103.7(2) . .
O1 Se1 O3 99.5(2) . .
O2 Se1 O3 102.9(2) . .
O1 Se1 K2 40.61(17) . 1_545
O2 Se1 K2 142.08(16) . 1_545
O3 Se1 K2 77.91(16) . 1_545
O1 Se1 K1 35.22(15) . 2_656
O2 Se1 K1 96.51(15) . 2_656
O3 Se1 K1 134.33(16) . 2_656
K2 Se1 K1 62.06(4) 1_545 2_656
O4 Se2 O5 103.3(2) . .
O4 Se2 O6 100.8(2) . .
O5 Se2 O6 102.6(2) . .
O4 Se2 K2 42.29(18) . .
O5 Se2 K2 144.18(17) . .
O6 Se2 K2 80.25(16) . .
O18 Mo1 O18 103.5(3) 2_657 .
O18 Mo1 O8 98.6(2) 2_657 .
O18 Mo1 O8 103.9(2) . .
O18 Mo1 O8 103.9(2) 2_657 2_657
O18 Mo1 O8 98.6(2) . 2_657
O8 Mo1 O8 143.4(3) . 2_657
O18 Mo1 O2 87.26(19) 2_657 .
O18 Mo1 O2 166.6(2) . .
O8 Mo1 O2 82.02(18) . .
O8 Mo1 O2 70.74(18) 2_657 .
O18 Mo1 O2 166.6(2) 2_657 2_657
O18 Mo1 O2 87.26(19) . 2_657
O8 Mo1 O2 70.74(18) . 2_657
O8 Mo1 O2 82.02(18) 2_657 2_657
O2 Mo1 O2 83.4(2) . 2_657
O18 Mo1 K3 31.58(18) 2_657 3
O18 Mo1 K3 118.50(17) . 3
O8 Mo1 K3 117.49(13) . 3
O8 Mo1 K3 74.24(14) 2_657 3
O2 Mo1 K3 67.30(11) . 3
O2 Mo1 K3 146.90(11) 2_657 3
O18 Mo1 K3 118.50(17) 2_657 4_557
O18 Mo1 K3 31.58(18) . 4_557
O8 Mo1 K3 74.24(14) . 4_557
O8 Mo1 K3 117.49(13) 2_657 4_557
O2 Mo1 K3 146.90(11) . 4_557
O2 Mo1 K3 67.30(11) 2_657 4_557
K3 Mo1 K3 144.78(6) 3 4_557
O19 Mo2 O10 103.3(3) . .
O19 Mo2 O7 99.5(2) . .
O10 Mo2 O7 98.4(2) . .
O19 Mo2 O8 96.3(2) . .
O10 Mo2 O8 100.4(2) . .
O7 Mo2 O8 151.92(19) . .
O19 Mo2 O3 92.8(2) . .
O10 Mo2 O3 162.8(2) . .
O7 Mo2 O3 72.67(17) . .
O8 Mo2 O3 83.53(18) . .
O19 Mo2 O2 162.5(2) . 2_657
O10 Mo2 O2 91.4(2) . 2_657
O7 Mo2 O2 87.62(18) . 2_657
O8 Mo2 O2 71.31(18) . 2_657
O3 Mo2 O2 73.93(17) . 2_657
O19 Mo2 K3 77.47(17) . .
O10 Mo2 K3 64.89(19) . .
O7 Mo2 K3 46.29(13) . .
O8 Mo2 K3 161.49(14) . .
O3 Mo2 K3 113.90(13) . .
O2 Mo2 K3 118.11(11) 2_657 .
O19 Mo2 K1 63.40(19) . 4_556
O10 Mo2 K1 41.68(18) . 4_556
O7 Mo2 K1 115.26(13) . 4_556
O8 Mo2 K1 92.57(14) . 4_556
O3 Mo2 K1 155.42(13) . 4_556
O2 Mo2 K1 127.74(12) 2_657 4_556
K3 Mo2 K1 69.01(5) . 4_556
O19 Mo2 K4 32.52(19) . .
O10 Mo2 K4 130.94(18) . .
O7 Mo2 K4 78.78(14) . .
O8 Mo2 K4 103.70(14) . .
O3 Mo2 K4 62.83(13) . .
O2 Mo2 K4 136.75(11) 2_657 .
K3 Mo2 K4 80.48(4) . .
K1 Mo2 K4 94.91(4) 4_556 .
O9 Mo3 O13 103.6(2) . .
O9 Mo3 O22 101.2(2) . .
O13 Mo3 O22 98.87(18) . .
O9 Mo3 O7 100.1(2) . .
O13 Mo3 O7 101.2(2) . .
O22 Mo3 O7 146.3(2) . .
O9 Mo3 O3 167.6(2) . .
O13 Mo3 O3 86.8(2) . .
O22 Mo3 O3 83.5(2) . .
O7 Mo3 O3 70.95(17) . .
O9 Mo3 O1 80.2(2) . 2_657
O13 Mo3 O1 176.1(2) . 2_657
O22 Mo3 O1 80.43(14) . 2_657
O7 Mo3 O1 77.70(19) . 2_657
O3 Mo3 O1 89.33(16) . 2_657
O9 Mo3 K2 115.37(17) . 1_545
O13 Mo3 K2 44.86(16) . 1_545
O22 Mo3 K2 54.56(7) . 1_545
O7 Mo3 K2 134.36(14) . 1_545
O3 Mo3 K2 76.74(12) . 1_545
O1 Mo3 K2 133.75(11) 2_657 1_545
O9 Mo3 K2 56.28(17) . 2_647
O13 Mo3 K2 133.49(18) . 2_647
O22 Mo3 K2 53.97(6) . 2_647
O7 Mo3 K2 122.17(14) . 2_647
O3 Mo3 K2 120.68(12) . 2_647
O1 Mo3 K2 48.90(13) 2_657 2_647
K2 Mo3 K2 101.78(7) 1_545 2_647
O9 Mo3 K1 49.22(16) . 1_556
O13 Mo3 K1 138.39(15) . 1_556
O22 Mo3 K1 115.46(4) . 1_556
O7 Mo3 K1 62.55(14) . 1_556
O3 Mo3 K1 118.40(12) . 1_556
O1 Mo3 K1 44.39(11) 2_657 1_556
K2 Mo3 K1 162.49(5) 1_545 1_556
K2 Mo3 K1 63.65(5) 2_647 1_556
O12 Mo4 O20 104.0(3) . .
O12 Mo4 O14 97.9(2) . .
O20 Mo4 O14 99.1(2) . .
O12 Mo4 O11 100.9(2) . .
O20 Mo4 O11 95.6(2) . .
O14 Mo4 O11 152.46(19) . .
O12 Mo4 O6 159.4(2) . 2_656
O20 Mo4 O6 95.4(2) . 2_656
O14 Mo4 O6 71.68(17) . 2_656
O11 Mo4 O6 83.92(18) . 2_656
O12 Mo4 O5 87.6(2) . .
O20 Mo4 O5 164.0(2) . .
O14 Mo4 O5 89.83(19) . .
O11 Mo4 O5 71.16(18) . .
O6 Mo4 O5 74.84(17) 2_656 .
O12 Mo4 K4 62.31(19) . 4_556
O20 Mo4 K4 82.99(18) . 4_556
O14 Mo4 K4 44.40(13) . 4_556
O11 Mo4 K4 161.89(14) . 4_556
O6 Mo4 K4 114.19(12) 2_656 4_556
O5 Mo4 K4 112.41(12) . 4_556
O12 Mo4 K3 131.47(19) . 4_556
O20 Mo4 K3 36.0(2) . 4_556
O14 Mo4 K3 73.30(14) . 4_556
O11 Mo4 K3 107.59(13) . 4_556
O6 Mo4 K3 63.85(13) 2_656 4_556
O5 Mo4 K3 138.39(12) . 4_556
K4 Mo4 K3 81.82(4) 4_556 4_556
O12 Mo4 K1 71.53(19) . .
O20 Mo4 K1 67.7(2) . .
O14 Mo4 K1 159.40(14) . .
O11 Mo4 K1 47.94(14) . .
O6 Mo4 K1 123.60(12) 2_656 .
O5 Mo4 K1 106.92(12) . .
K4 Mo4 K1 116.12(4) 4_556 .
K3 Mo4 K1 99.99(5) 4_556 .
O21 Mo5 O16 102.7(2) . .
O21 Mo5 O15 102.0(2) . .
O16 Mo5 O15 98.73(18) . .
O21 Mo5 O14 101.8(2) . .
O16 Mo5 O14 102.1(2) . .
O15 Mo5 O14 143.8(2) . .
O21 Mo5 O4 81.5(2) . .
O16 Mo5 O4 175.7(2) . .
O15 Mo5 O4 79.71(15) . .
O14 Mo5 O4 77.4(2) . .
O21 Mo5 O6 169.0(2) . 2_656
O16 Mo5 O6 86.3(2) . 2_656
O15 Mo5 O6 82.6(2) . 2_656
O14 Mo5 O6 69.65(18) . 2_656
O4 Mo5 O6 89.53(16) . 2_656
O21 Mo5 K2 57.06(18) . .
O16 Mo5 K2 136.45(18) . .
O15 Mo5 K2 56.43(6) . .
O14 Mo5 K2 118.89(14) . .
O4 Mo5 K2 45.65(13) . .
O6 Mo5 K2 120.05(13) 2_656 .
O21 Mo5 K2 118.01(18) . 2_656
O16 Mo5 K2 43.70(15) . 2_656
O15 Mo5 K2 56.23(6) . 2_656
O14 Mo5 K2 130.34(14) . 2_656
O4 Mo5 K2 133.76(12) . 2_656
O6 Mo5 K2 72.93(11) 2_656 2_656
K2 Mo5 K2 107.65(6) . 2_656
O21 Mo5 K1 69.48(18) . 1_565
O16 Mo5 K1 33.56(18) . 1_565
O15 Mo5 K1 100.61(17) . 1_565
O14 Mo5 K1 113.05(15) . 1_565
O4 Mo5 K1 150.53(12) . 1_565
O6 Mo5 K1 119.86(12) 2_656 1_565
K2 Mo5 K1 110.03(5) . 1_565
K2 Mo5 K1 61.44(4) 2_656 1_565
O21 Mo5 K3 124.39(18) . 4_556
O16 Mo5 K3 36.52(18) . 4_556
O15 Mo5 K3 116.52(4) . 4_556
O14 Mo5 K3 69.40(14) . 4_556
O4 Mo5 K3 140.92(13) . 4_556
O6 Mo5 K3 60.27(12) 2_656 4_556
K2 Mo5 K3 171.63(4) . 4_556
K2 Mo5 K3 64.10(5) 2_656 4_556
K1 Mo5 K3 65.41(5) 1_565 4_556
O17 Mo6 O17 103.4(4) 2_656 .
O17 Mo6 O11 102.8(2) 2_656 2_656
O17 Mo6 O11 98.4(2) . 2_656
O17 Mo6 O11 98.4(2) 2_656 .
O17 Mo6 O11 102.8(2) . .
O11 Mo6 O11 145.5(3) 2_656 .
O17 Mo6 O5 88.0(2) 2_656 2_656
O17 Mo6 O5 166.4(2) . 2_656
O11 Mo6 O5 71.36(18) 2_656 2_656
O11 Mo6 O5 82.58(18) . 2_656
O17 Mo6 O5 166.4(2) 2_656 .
O17 Mo6 O5 88.0(2) . .
O11 Mo6 O5 82.58(18) 2_656 .
O11 Mo6 O5 71.36(18) . .
O5 Mo6 O5 81.8(2) 2_656 .
O2W K1 O1 118.4(2) . 2_656
O2W K1 O16 147.3(2) . 1_545
O1 K1 O16 88.19(14) 2_656 1_545
O2W K1 O1W 67.8(2) . .
O1 K1 O1W 161.76(18) 2_656 .
O16 K1 O1W 93.08(18) 1_545 .
O2W K1 O10 66.29(18) . 4_546
O1 K1 O10 111.22(15) 2_656 4_546
O16 K1 O10 87.24(16) 1_545 4_546
O1W K1 O10 87.01(16) . 4_546
O2W K1 O9 113.33(18) . 1_554
O1 K1 O9 53.74(13) 2_656 1_554
O16 K1 O9 65.64(14) 1_545 1_554
O1W K1 O9 142.24(17) . 1_554
O10 K1 O9 62.36(13) 4_546 1_554
O2W K1 O11 97.52(19) . .
O1 K1 O11 67.57(14) 2_656 .
O16 K1 O11 110.89(15) 1_545 .
O1W K1 O11 95.12(16) . .
O10 K1 O11 161.54(16) 4_546 .
O9 K1 O11 121.06(13) 1_554 .
O2W K1 Mo3 103.71(16) . 1_554
O1 K1 Mo3 36.10(10) 2_656 1_554
O16 K1 Mo3 86.52(10) 1_545 1_554
O1W K1 Mo3 162.13(14) . 1_554
O10 K1 Mo3 75.12(10) 4_546 1_554
O9 K1 Mo3 25.10(9) 1_554 1_554
O11 K1 Mo3 101.72(9) . 1_554
O2W K1 Se1 109.42(19) . 2_656
O1 K1 Se1 20.27(10) 2_656 2_656
O16 K1 Se1 101.62(10) 1_545 2_656
O1W K1 Se1 143.60(14) . 2_656
O10 K1 Se1 126.40(11) 4_546 2_656
O9 K1 Se1 73.62(10) 1_554 2_656
O11 K1 Se1 48.55(8) . 2_656
Mo3 K1 Se1 53.28(3) 1_554 2_656
O2W K1 Mo2 69.14(17) . 4_546
O1 K1 Mo2 131.25(12) 2_656 4_546
O16 K1 Mo2 79.07(11) 1_545 4_546
O1W K1 Mo2 66.67(13) . 4_546
O10 K1 Mo2 22.68(9) 4_546 4_546
O9 K1 Mo2 78.42(10) 1_554 4_546
O11 K1 Mo2 160.22(9) . 4_546
Mo3 K1 Mo2 95.78(5) 1_554 4_546
Se1 K1 Mo2 148.59(6) 2_656 4_546
O2W K1 K2 159.87(17) . 2_646
O1 K1 K2 44.45(11) 2_656 2_646
O16 K1 K2 44.12(10) 1_545 2_646
O1W K1 K2 132.02(16) . 2_646
O10 K1 K2 106.96(12) 4_546 2_646
O9 K1 K2 50.22(10) 1_554 2_646
O11 K1 K2 85.19(10) . 2_646
Mo3 K1 K2 56.35(4) 1_554 2_646
Se1 K1 K2 58.03(5) 2_656 2_646
Mo2 K1 K2 112.46(6) 4_546 2_646
O2W K1 Mo5 141.98(18) . 1_545
O1 K1 Mo5 99.48(11) 2_656 1_545
O16 K1 Mo5 20.03(10) 1_545 1_545
O1W K1 Mo5 77.18(15) . 1_545
O10 K1 Mo5 98.42(12) 4_546 1_545
O9 K1 Mo5 85.60(11) 1_554 1_545
O11 K1 Mo5 99.93(10) . 1_545
Mo3 K1 Mo5 105.40(5) 1_554 1_545
Se1 K1 Mo5 107.47(5) 2_656 1_545
Mo2 K1 Mo5 84.03(5) 4_546 1_545
K2 K1 Mo5 55.76(4) 2_646 1_545
O2W K1 H2WB 15.2 . .
O1 K1 H2WB 133.0 2_656 .
O16 K1 H2WB 133.1 1_545 .
O1W K1 H2WB 55.5 . .
O10 K1 H2WB 60.3 4_546 .
O9 K1 H2WB 116.5 1_554 .
O11 K1 H2WB 106.2 . .
Mo3 K1 H2WB 113.1 1_554 .
Se1 K1 H2WB 124.5 2_656 .
Mo2 K1 H2WB 57.7 4_546 .
K2 K1 H2WB 166.6 2_646 .
Mo5 K1 H2WB 126.9 1_545 .
O2W K1 H2WA 15.1 . .
O1 K1 H2WA 113.5 2_656 .
O16 K1 H2WA 158.0 1_545 .
O1W K1 H2WA 67.7 . .
O10 K1 H2WA 81.4 4_546 .
O9 K1 H2WA 123.4 1_554 .
O11 K1 H2WA 82.5 . .
Mo3 K1 H2WA 108.4 1_554 .
Se1 K1 H2WA 100.3 2_656 .
Mo2 K1 H2WA 83.3 4_546 .
K2 K1 H2WA 157.8 2_646 .
Mo5 K1 H2WA 144.8 1_545 .
H2WB K1 H2WA 26.2 . .
O4 K2 O13 97.19(15) . 1_565
O4 K2 O16 88.90(15) . 2_656
O13 K2 O16 173.89(19) 1_565 2_656
O4 K2 O1 172.68(17) . 1_565
O13 K2 O1 86.99(14) 1_565 1_565
O16 K2 O1 86.91(14) 2_656 1_565
O4 K2 O22 131.20(16) . 1_565
O13 K2 O22 56.94(10) 1_565 1_565
O16 K2 O22 118.89(12) 2_656 1_565
O1 K2 O22 56.11(14) 1_565 1_565
O4 K2 O18 73.20(15) . 2_657
O13 K2 O18 99.35(15) 1_565 2_657
O16 K2 O18 82.74(15) 2_656 2_657
O1 K2 O18 112.15(15) 1_565 2_657
O22 K2 O18 71.93(16) 1_565 2_657
O4 K2 O9 130.38(16) . 2_667
O13 K2 O9 111.16(14) 1_565 2_667
O16 K2 O9 64.60(13) 2_656 2_667
O1 K2 O9 52.42(14) 1_565 2_667
O22 K2 O9 54.31(9) 1_565 2_667
O18 K2 O9 62.89(14) 2_657 2_667
O4 K2 O15 54.90(14) . .
O13 K2 O15 128.70(13) 1_565 .
O16 K2 O15 55.07(10) 2_656 .
O1 K2 O15 117.85(15) 1_565 .
O22 K2 O15 172.90(12) 1_565 .
O18 K2 O15 109.32(16) 2_657 .
O9 K2 O15 119.60(10) 2_667 .
O4 K2 O21 53.15(14) . .
O13 K2 O21 75.88(14) 1_565 .
O16 K2 O21 107.76(14) 2_656 .
O1 K2 O21 122.76(16) 1_565 .
O22 K2 O21 132.65(11) 1_565 .
O18 K2 O21 124.25(15) 2_657 .
O9 K2 O21 169.92(14) 2_667 .
O15 K2 O21 52.82(9) . .
O4 K2 O17 108.23(16) . 1_565
O13 K2 O17 85.78(15) 1_565 1_565
O16 K2 O17 91.96(15) 2_656 1_565
O1 K2 O17 65.96(14) 1_565 1_565
O22 K2 O17 109.76(17) 1_565 1_565
O18 K2 O17 174.52(16) 2_657 1_565
O9 K2 O17 113.54(15) 2_667 1_565
O15 K2 O17 68.34(16) . 1_565
O21 K2 O17 58.73(14) . 1_565
O4 K2 Mo3 117.02(11) . 1_565
O13 K2 Mo3 26.07(10) 1_565 1_565
O16 K2 Mo3 149.14(12) 2_656 1_565
O1 K2 Mo3 68.86(9) 1_565 1_565
O22 K2 Mo3 31.13(4) 1_565 1_565
O18 K2 Mo3 88.89(10) 2_657 1_565
O9 K2 Mo3 85.13(9) 2_667 1_565
O15 K2 Mo3 153.82(9) . 1_565
O21 K2 Mo3 101.52(10) . 1_565
O17 K2 Mo3 95.01(11) 1_565 1_565
O4 K2 Se2 24.54(10) . .
O13 K2 Se2 112.53(12) 1_565 .
O16 K2 Se2 73.35(12) 2_656 .
O1 K2 Se2 156.30(11) 1_565 .
O22 K2 Se2 122.70(14) 1_565 .
O18 K2 Se2 53.43(10) 2_657 .
O9 K2 Se2 105.91(11) 2_667 .
O15 K2 Se2 60.91(13) . .
O21 K2 Se2 76.82(10) . .
O17 K2 Se2 126.32(11) 1_565 .
Mo3 K2 Se2 123.90(5) 1_565 .
O20 K3 O2W 137.30(17) 4_546 1_556
O20 K3 O9 157.00(16) 4_546 4_557
O2W K3 O9 64.59(16) 1_556 4_557
O20 K3 O18 102.21(16) 4_546 4_547
O2W K3 O18 81.6(2) 1_556 4_547
O9 K3 O18 70.34(14) 4_557 4_547
O20 K3 O7 83.92(15) 4_546 .
O2W K3 O7 85.31(19) 1_556 .
O9 K3 O7 108.58(15) 4_557 .
O18 K3 O7 165.86(16) 4_547 .
O20 K3 O10 71.13(16) 4_546 4_547
O2W K3 O10 66.69(17) 1_556 4_547
O9 K3 O10 128.11(15) 4_557 4_547
O18 K3 O10 86.12(15) 4_547 4_547
O7 K3 O10 83.85(14) . 4_547
O20 K3 O16 90.64(16) 4_546 4_546
O2W K3 O16 131.95(17) 1_556 4_546
O9 K3 O16 67.45(14) 4_557 4_546
O18 K3 O16 85.40(15) 4_547 4_546
O7 K3 O16 107.45(14) . 4_546
O10 K3 O16 157.73(16) 4_547 4_546
O20 K3 O10 124.88(14) 4_546 .
O2W K3 O10 76.4(2) 1_556 .
O9 K3 O10 58.85(13) 4_557 .
O18 K3 O10 129.18(15) 4_547 .
O7 K3 O10 51.45(13) . .
O10 K3 O10 123.82(7) 4_547 .
O16 K3 O10 76.91(14) 4_546 .
O20 K3 Mo2 98.80(11) 4_546 .
O2W K3 Mo2 91.68(18) 1_556 .
O9 K3 Mo2 85.30(10) 4_557 .
O18 K3 Mo2 155.34(13) 4_547 .
O7 K3 Mo2 29.80(10) . .
O10 K3 Mo2 113.05(11) 4_547 .
O16 K3 Mo2 81.59(11) 4_546 .
O10 K3 Mo2 26.89(8) . .
O20 K3 Mo4 21.12(11) 4_546 4_546
O2W K3 Mo4 156.67(15) 1_556 4_546
O9 K3 Mo4 135.89(11) 4_557 4_546
O18 K3 Mo4 94.89(11) 4_547 4_546
O7 K3 Mo4 95.07(10) . 4_546
O10 K3 Mo4 90.12(12) 4_547 4_546
O16 K3 Mo4 70.17(11) 4_546 4_546
O10 K3 Mo4 121.69(9) . 4_546
Mo2 K3 Mo4 100.22(4) . 4_546
O20 K3 Mo5 69.97(12) 4_546 4_546
O2W K3 Mo5 152.45(13) 1_556 4_546
O9 K3 Mo5 87.86(11) 4_557 4_546
O18 K3 Mo5 89.04(11) 4_547 4_546
O7 K3 Mo5 105.06(10) . 4_546
O10 K3 Mo5 138.74(12) 4_547 4_546
O16 K3 Mo5 20.69(10) 4_546 4_546
O10 K3 Mo5 90.11(10) . 4_546
Mo2 K3 Mo5 86.13(4) . 4_546
Mo4 K3 Mo5 49.51(3) 4_546 4_546
O20 K3 Mo1 97.07(12) 4_546 3_445
O2W K3 Mo1 72.94(18) 1_556 3_445
O9 K3 Mo1 82.15(10) 4_557 3_445
O18 K3 Mo1 18.78(11) 4_547 3_445
O7 K3 Mo1 148.96(11) . 3_445
O10 K3 Mo1 67.45(9) 4_547 3_445
O16 K3 Mo1 103.57(10) 4_546 3_445
O10 K3 Mo1 138.02(9) . 3_445
Mo2 K3 Mo1 163.26(5) . 3_445
Mo4 K3 Mo1 96.50(4) 4_546 3_445
Mo5 K3 Mo1 104.36(4) 4_546 3_445
O1W K4 O14 66.30(16) . 4_546
O1W K4 O19 129.24(19) . .
O14 K4 O19 78.57(15) 4_546 .
O1W K4 O17 103.90(16) . .
O14 K4 O17 168.88(17) 4_546 .
O19 K4 O17 105.64(16) . .
O1W K4 O21 70.46(17) . 1_545
O14 K4 O21 111.56(15) 4_546 1_545
O19 K4 O21 159.98(17) . 1_545
O17 K4 O21 67.83(15) . 1_545
O1W K4 O13 136.26(18) . .
O14 K4 O13 99.99(14) 4_546 .
O19 K4 O13 83.39(15) . .
O17 K4 O13 90.78(15) . .
O21 K4 O13 77.92(15) 1_545 .
O1W K4 O12 66.27(17) . .
O14 K4 O12 89.88(15) 4_546 .
O19 K4 O12 78.75(16) . .
O17 K4 O12 81.01(15) . .
O21 K4 O12 117.31(15) 1_545 .
O13 K4 O12 157.46(16) . .
O1W K4 O12 63.53(16) . 4_546
O14 K4 O12 52.15(13) 4_546 4_546
O19 K4 O12 120.01(14) . 4_546
O17 K4 O12 129.55(15) . 4_546
O21 K4 O12 61.91(13) 1_545 4_546
O13 K4 O12 75.27(14) . 4_546
O12 K4 O12 125.85(7) . 4_546
O1W K4 Mo4 72.16(12) . 4_546
O14 K4 Mo4 29.46(10) 4_546 4_546
O19 K4 Mo4 94.72(11) . 4_546
O17 K4 Mo4 155.27(14) . 4_546
O21 K4 Mo4 88.27(11) 1_545 4_546
O13 K4 Mo4 77.56(10) . 4_546
O12 K4 Mo4 117.33(11) . 4_546
O12 K4 Mo4 26.43(8) 4_546 4_546
O1W K4 Mo2 147.97(15) . .
O14 K4 Mo2 89.56(11) 4_546 .
O19 K4 Mo2 19.15(11) . .
O17 K4 Mo2 97.44(12) . .
O21 K4 Mo2 140.83(13) 1_545 .
O13 K4 Mo2 65.78(10) . .
O12 K4 Mo2 94.34(12) . .
O12 K4 Mo2 118.53(10) 4_546 .
Mo4 K4 Mo2 97.46(4) 4_546 .
O1W K4 K2 120.88(15) . 1_545
O14 K4 K2 136.33(12) 4_546 1_545
O19 K4 K2 109.86(13) . 1_545
O17 K4 K2 52.55(12) . 1_545
O21 K4 K2 50.70(12) 1_545 1_545
O13 K4 K2 42.44(9) . 1_545
O12 K4 K2 133.55(11) . 1_545
O12 K4 K2 90.34(11) 4_546 1_545
Mo4 K4 K2 107.56(7) 4_546 1_545
Mo2 K4 K2 91.06(5) . 1_545
O1W K4 K1 37.18(11) . .
O14 K4 K1 103.09(11) 4_546 .
O19 K4 K1 138.07(13) . .
O17 K4 K1 66.78(11) . .
O21 K4 K1 58.48(11) 1_545 .
O13 K4 K1 135.63(11) . .
O12 K4 K1 59.47(11) . .
O12 K4 K1 89.91(10) 4_546 .
Mo4 K4 K1 106.78(5) 4_546 .
Mo2 K4 K1 150.30(6) . .
K2 K4 K1 97.57(5) 1_545 .
K4 O1W K1 106.2(2) . .
K4 O1W H1WA 110.5 . .
K1 O1W H1WA 110.4 . .
K4 O1W H1WB 110.5 . .
K1 O1W H1WB 110.4 . .
H1WA O1W H1WB 108.8 . .
Se1 O1 Mo3 122.9(2) . 2_657
Se1 O1 K1 124.5(2) . 2_656
Mo3 O1 K1 99.51(16) 2_657 2_656
Se1 O1 K2 116.9(2) . 1_545
Mo3 O1 K2 92.72(17) 2_657 1_545
K1 O1 K2 92.32(14) 2_656 1_545
K1 O2W K3 99.8(2) . 1_554
K1 O2W H2WB 108.9 . .
K3 O2W H2WB 104.1 1_554 .
K1 O2W H2WA 109.4 . .
K3 O2W H2WA 124.0 1_554 .
H2WB O2W H2WA 109.6 . .
Se1 O2 Mo2 133.4(3) . 2_657
Se1 O2 Mo1 121.5(2) . .
Mo2 O2 Mo1 94.21(16) 2_657 .
Se1 O3 Mo2 123.6(2) . .
Se1 O3 Mo3 139.8(2) . .
Mo2 O3 Mo3 96.59(15) . .
Se2 O4 Mo5 124.1(2) . .
Se2 O4 K2 113.2(2) . .
Mo5 O4 K2 96.69(18) . .
Se2 O5 Mo4 132.9(3) . .
Se2 O5 Mo6 123.7(2) . .
Mo4 O5 Mo6 94.86(17) . .
Se2 O6 Mo4 125.4(2) . 2_656
Se2 O6 Mo5 138.3(3) . 2_656
Mo4 O6 Mo5 96.12(16) 2_656 2_656
Mo3 O7 Mo2 119.7(2) . .
Mo3 O7 K3 130.0(2) . .
Mo2 O7 K3 103.91(19) . .
Mo1 O8 Mo2 123.7(2) . .
Mo3 O9 K3 156.0(2) . 4_547
Mo3 O9 K1 105.7(2) . 1_556
K3 O9 K1 98.05(13) 4_547 1_556
Mo3 O9 K2 96.64(19) . 2_647
K3 O9 K2 90.14(14) 4_547 2_647
K1 O9 K2 81.10(13) 1_556 2_647
Mo2 O10 K3 129.5(2) . 4_557
Mo2 O10 K1 115.6(2) . 4_556
K3 O10 K1 90.68(16) 4_557 4_556
Mo2 O10 K3 88.2(2) . .
K3 O10 K3 137.96(14) 4_557 .
K1 O10 K3 87.23(14) 4_556 .
Mo6 O11 Mo4 122.5(2) . .
Mo6 O11 K1 115.7(2) . .
Mo4 O11 K1 104.06(18) . .
Mo4 O12 K4 132.2(3) . .
Mo4 O12 K4 91.3(2) . 4_556
K4 O12 K4 131.65(16) . 4_556
Mo3 O13 K2 109.1(2) . 1_545
Mo3 O13 K4 127.7(2) . .
K2 O13 K4 90.94(14) 1_545 .
Mo5 O14 Mo4 122.1(2) . .
Mo5 O14 K4 130.7(2) . 4_556
Mo4 O14 K4 106.14(19) . 4_556
Mo5 O15 Mo5 153.2(4) . 2_656
Mo5 O15 K2 93.47(5) . 2_656
Mo5 O15 K2 93.18(4) 2_656 2_656
Mo5 O15 K2 93.18(4) . .
Mo5 O15 K2 93.47(5) 2_656 .
K2 O15 K2 151.1(3) 2_656 .
Mo5 O16 K1 126.4(2) . 1_565
Mo5 O16 K2 111.0(2) . 2_656
K1 O16 K2 91.83(15) 1_565 2_656
Mo5 O16 K3 122.8(3) . 4_556
K1 O16 K3 101.54(16) 1_565 4_556
K2 O16 K3 94.67(15) 2_656 4_556
Mo6 O17 K4 134.5(3) . .
Mo6 O17 K2 141.0(3) . 1_545
K4 O17 K2 84.39(14) . 1_545
Mo1 O18 K3 129.6(3) . 4_557
Mo1 O18 K2 138.9(2) . 2_657
K3 O18 K2 91.42(14) 4_557 2_657
Mo2 O19 K4 128.3(3) . .
Mo4 O20 K3 122.9(3) . 4_556
Mo5 O21 K4 164.2(3) . 1_565
Mo5 O21 K2 96.2(2) . .
K4 O21 K2 85.25(15) 1_565 .
Mo3 O22 Mo3 148.5(4) 2_657 .
Mo3 O22 K2 95.15(4) 2_657 1_545
Mo3 O22 K2 94.31(5) . 1_545
Mo3 O22 K2 94.31(5) 2_657 2_647
Mo3 O22 K2 95.15(4) . 2_647
K2 O22 K2 144.6(3) 1_545 2_647

loop_
_geom_bond_atom_site_label_1
_geom_bond_atom_site_label_2
_geom_bond_distance
_geom_bond_site_symmetry_2
Se1 O1 1.652(5) .
Se1 O2 1.712(5) .
Se1 O3 1.733(4) .
Se1 K2 3.851(3) 1_545
Se1 K1 3.928(2) 2_656
Se2 O4 1.674(5) .
Se2 O5 1.715(5) .
Se2 O6 1.718(4) .
Se2 K2 3.705(3) .
Mo1 O18 1.719(5) 2_657
Mo1 O18 1.719(5) .
Mo1 O8 1.917(5) .
Mo1 O8 1.917(5) 2_657
Mo1 O2 2.353(5) .
Mo1 O2 2.353(5) 2_657
Mo1 K3 4.113(2) 3
Mo1 K3 4.113(2) 4_557
Mo2 O19 1.710(5) .
Mo2 O10 1.713(5) .
Mo2 O7 1.938(5) .
Mo2 O8 1.953(5) .
Mo2 O3 2.198(4) .
Mo2 O2 2.304(5) 2_657
Mo2 K3 3.786(2) .
Mo2 K1 4.005(2) 4_556
Mo2 K4 4.088(2) .
Mo3 O9 1.708(5) .
Mo3 O13 1.722(5) .
Mo3 O22 1.920(2) .
Mo3 O7 1.929(5) .
Mo3 O3 2.281(4) .
Mo3 O1 2.316(5) 2_657
Mo3 K2 3.703(2) 1_545
Mo3 K2 3.726(2) 2_647
Mo3 K1 3.876(2) 1_556
Mo4 O12 1.698(5) .
Mo4 O20 1.699(5) .
Mo4 O14 1.953(5) .
Mo4 O11 1.972(5) .
Mo4 O6 2.213(5) 2_656
Mo4 O5 2.297(5) .
Mo4 K4 3.815(2) 4_556
Mo4 K3 3.958(2) 4_556
Mo4 K1 4.076(2) .
Mo5 O21 1.707(5) .
Mo5 O16 1.728(5) .
Mo5 O15 1.9081(19) .
Mo5 O14 1.912(5) .
Mo5 O4 2.318(5) .
Mo5 O6 2.333(4) 2_656
Mo5 K2 3.767(3) .
Mo5 K2 3.775(2) 2_656
Mo5 K1 4.062(2) 1_565
Mo5 K3 4.113(3) 4_556
Mo6 O17 1.722(5) 2_656
Mo6 O17 1.722(5) .
Mo6 O11 1.913(5) 2_656
Mo6 O11 1.913(5) .
Mo6 O5 2.330(5) 2_656
Mo6 O5 2.330(5) .
K1 O2W 2.633(6) .
K1 O1 2.749(4) 2_656
K1 O16 2.790(6) 1_545
K1 O1W 2.788(5) .
K1 O10 2.954(6) 4_546
K1 O9 3.048(5) 1_554
K1 O11 3.120(5) .
K1 Mo3 3.876(2) 1_554
K1 Se1 3.928(2) 2_656
K1 Mo2 4.005(2) 4_546
K1 K2 4.010(3) 2_646
K1 Mo5 4.062(2) 1_545
K1 H2WB 3.0081 .
K1 H2WA 3.0159 .
K2 O4 2.712(5) .
K2 O13 2.764(5) 1_565
K2 O16 2.793(5) 2_656
K2 O1 2.811(5) 1_565
K2 O22 3.025(3) 1_565
K2 O18 3.058(6) 2_657
K2 O9 3.120(5) 2_667
K2 O15 3.144(3) .
K2 O21 3.180(6) .
K2 O17 3.267(6) 1_565
K2 Mo3 3.703(2) 1_565
K3 O20 2.769(6) 4_546
K3 O2W 2.747(6) 1_556
K3 O9 2.798(5) 4_557
K3 O18 2.797(5) 4_547
K3 O7 2.820(5) .
K3 O10 2.830(6) 4_547
K3 O16 2.912(5) 4_546
K3 O10 3.430(6) .
K3 Mo4 3.958(2) 4_546
K3 Mo5 4.113(3) 4_546
K3 Mo1 4.113(2) 3_445
K4 O1W 2.749(6) .
K4 O14 2.779(5) 4_546
K4 O19 2.801(6) .
K4 O17 2.809(5) .
K4 O21 2.857(5) 1_545
K4 O13 2.976(5) .
K4 O12 2.995(6) .
K4 O12 3.379(6) 4_546
K4 Mo4 3.815(2) 4_546
K4 K2 4.095(3) 1_545
O1W H1WA 0.8355 .
O1W H1WB 0.8350 .
O1 Mo3 2.316(5) 2_657
O1 K1 2.749(4) 2_656
O1 K2 2.811(5) 1_545
O2W K3 2.747(6) 1_554
O2W H2WB 0.8329 .
O2W H2WA 0.8357 .
O2 Mo2 2.304(4) 2_657
O6 Mo4 2.213(5) 2_656
O6 Mo5 2.333(4) 2_656
O9 K3 2.798(5) 4_547
O9 K1 3.048(5) 1_556
O9 K2 3.120(5) 2_647
O10 K3 2.830(6) 4_557
O10 K1 2.954(6) 4_556
O12 K4 3.379(6) 4_556
O13 K2 2.764(5) 1_545
O14 K4 2.779(5) 4_556
O15 Mo5 1.9081(18) 2_656
O15 K2 3.144(3) 2_656
O16 K1 2.790(6) 1_565
O16 K2 2.793(5) 2_656
O16 K3 2.912(5) 4_556
O17 K2 3.267(6) 1_545
O18 K3 2.797(5) 4_557
O18 K2 3.058(6) 2_657
O20 K3 2.769(6) 4_556
O21 K4 2.857(5) 1_565
O22 Mo3 1.920(2) 2_657
O22 K2 3.025(3) 1_545
O22 K2 3.025(3) 2_647

loop_
_geom_hbond_atom_site_label_D
_geom_hbond_atom_site_label_H
_geom_hbond_atom_site_label_A
_geom_hbond_distance_DH
_geom_hbond_distance_HA
_geom_hbond_distance_DA
_geom_hbond_angle_DHA
_geom_hbond_site_symmetry_A
O1W H1WA O19 0.84 2.18 2.836(8) 135.4 4_546
O2W H2WA O13 0.84 2.38 2.999(7) 131.0 4_556
